data_4021220
loop_
_publ_author_name
'Hiroto Nakano'
'Kouichi Takahashi'
'Yuko Okuyama'
'Chieko Senoo'
'Natsumi Tsugawa'
'Yuichiro Suzuki'
'Reiko Fujita'
'Kazuo Sasaki'
'Chizuko Kabuto'

_publ_section_title
;
 Chiral Phosphinooxazolidine Ligands for Palladium- and
 Platinum-Catalyzed Asymmetric Diels-Alder Reactions
;
_journal_name_full 'Journal of Organic Chemistry'
_journal_page_first 7092
_journal_page_last 7100
_journal_paper_doi 10.1021/jo049375j
_journal_volume 69
_journal_year 2004
_chemical_formula_moiety 'C40 H40 Cl2 N O4 P Pd '
_chemical_formula_sum 'C40 H40 Cl2 N O4 P Pd'
_chemical_formula_weight 807.04
_space_group_IT_number 19
_space_group_name_Hall 'P 2ac 2ab'
_space_group_name_H-M_alt 'P 21 21 21'
_symmetry_cell_setting orthorhombic
_symmetry_Int_Tables_number 19
_symmetry_space_group_name_Hall 'P 2ac 2ab'
_symmetry_space_group_name_H-M 'P 21 21 21'
_cell_angle_alpha 90
_cell_angle_beta 90
_cell_angle_gamma 90
_cell_formula_units_Z 8
_cell_length_a 30.1600(10)
_cell_length_b 14.1000(4)
_cell_length_c 17.3200(5)
_cell_measurement_temperature 173.1
_cell_volume 7365.4(4)
_exptl_crystal_density_diffrn 1.455
_cod_original_formula_sum 'C40 H40 Cl2 N O4 P Pd '
_cod_database_code 4021220

loop_
_symmetry_equiv_pos_site_id
_symmetry_equiv_pos_as_xyz
1 +X,+Y,+Z
2 1/2+X,1/2-Y,-Z
3 -X,1/2+Y,1/2-Z
4 1/2-X,-Y,1/2+Z

loop_
_atom_site_label
_atom_site_type_symbol
_atom_site_fract_x
_atom_site_fract_y
_atom_site_fract_z
_atom_site_U_iso_or_equiv
_atom_site_adp_type
_atom_site_occupancy
_atom_site_symmetry_multiplicity
_atom_site_calc_flag
_atom_site_refinement_flags
_atom_site_disorder_assembly
_atom_site_disorder_group
Pd(1) Pd 0.528400(10) 0.46473(2) 0.652120(10) 0.01991(7) Uani 1.00 1 d . . .
Pd(2) Pd 0.789400(10) -0.11488(2) 0.520620(10) 0.02158(7) Uani 1.00 1 d . . .
Cl(11) Cl 0.47804(3) 0.46103(7) 0.75086(5) 0.0310(2) Uani 1.00 1 d . . .
Cl(12) Cl 0.46891(3) 0.46447(7) 0.56342(5) 0.0296(2) Uani 1.00 1 d . . .
Cl(21) Cl 0.79216(4) -0.26847(7) 0.56337(6) 0.0370(2) Uani 1.00 1 d . . .
Cl(22) Cl 0.85745(3) -0.08498(7) 0.58193(5) 0.0307(2) Uani 1.00 1 d . . .
P(1) P 0.58025(3) 0.47212(7) 0.74460(5) 0.0207(2) Uani 1.00 1 d . . .
P(2) P 0.72416(3) -0.15737(7) 0.46779(6) 0.0239(2) Uani 1.00 1 d . . .
O(1) O 0.63782(8) 0.3817(2) 0.5201(1) 0.0233(5) Uani 1.00 1 d . . .
O(2) O 0.57147(12) 0.6605(2) 0.4269(2) 0.0452(8) Uani 1.00 1 d . . .
O(21) O 0.74060(8) 0.1577(2) 0.4702(1) 0.0219(5) Uani 1.00 1 d . . .
O(22) O 0.87545(8) 0.0791(2) 0.3455(2) 0.0317(6) Uani 1.00 1 d . . .
O(301) O 0.4840 -0.0682 0.4174 0.095 Uiso 1.00 1 d R . .
O(302) O 0.5102 -0.2055 0.4251 0.341 Uiso 1.00 1 d R . .
O(401) O 0.5794 0.6822 0.2292 0.171 Uiso 0.50 1 d R . .
O(402) O 0.5686 0.8405 0.1873 0.174 Uiso 0.50 1 d R . .
N(1) N 0.57667(9) 0.4648(2) 0.5642(2) 0.0198(5) Uani 1.00 1 d . . .
N(2) N 0.78531(9) 0.0243(2) 0.4764(2) 0.0190(5) Uani 1.00 1 d . . .
C(1) C 0.61828(11) 0.4131(3) 0.5894(2) 0.0209(7) Uani 1.00 1 d . . .
C(2) C 0.58597(13) 0.5656(3) 0.5401(2) 0.0276(8) Uani 1.00 1 d . . .
C(3) C 0.55617(13) 0.5823(3) 0.4703(2) 0.0306(8) Uani 1.00 1 d . . .
C(4) C 0.56278(13) 0.4899(3) 0.4265(2) 0.0311(8) Uani 1.00 1 d . . .
C(5) C 0.56422(12) 0.4130(3) 0.4894(2) 0.0240(7) Uani 1.00 1 d . . .
C(6) C 0.60123(11) 0.3370(3) 0.4792(2) 0.0249(7) Uani 1.00 1 d . . .
C(7) C 0.64919(11) 0.4739(3) 0.6360(2) 0.0239(7) Uani 1.00 1 d . . .
C(8) C 0.69127(13) 0.4987(3) 0.6091(2) 0.0294(8) Uani 1.00 1 d . . .
C(9) C 0.71818(13) 0.5581(3) 0.6506(3) 0.0339(9) Uani 1.00 1 d . . .
C(10) C 0.70365(13) 0.5936(3) 0.7218(3) 0.0341(9) Uani 1.00 1 d . . .
C(11) C 0.66186(13) 0.5680(3) 0.7504(2) 0.0309(8) Uani 1.00 1 d . . .
C(12) C 0.63474(12) 0.5075(3) 0.7079(2) 0.0241(7) Uani 1.00 1 d . . .
C(13) C 0.61435(13) 0.3216(3) 0.3950(2) 0.0282(8) Uani 1.00 1 d . . .
C(14) C 0.6565(1) 0.3398(3) 0.3682(2) 0.0334(9) Uani 1.00 1 d . . .
C(15) C 0.6669(2) 0.3234(3) 0.2904(3) 0.0398(10) Uani 1.00 1 d . . .
C(16) C 0.6350(2) 0.2889(4) 0.2404(3) 0.0500(13) Uani 1.00 1 d . . .
C(17) C 0.5935(2) 0.2698(5) 0.2673(3) 0.058(1) Uani 1.00 1 d . . .
C(18) C 0.5831(2) 0.2862(4) 0.3446(3) 0.0444(11) Uani 1.00 1 d . . .
C(19) C 0.59156(12) 0.2412(3) 0.5178(2) 0.0253(7) Uani 1.00 1 d . . .
C(20) C 0.5562(1) 0.2255(3) 0.5675(3) 0.0318(8) Uani 1.00 1 d . . .
C(21) C 0.5518(2) 0.1391(3) 0.6060(3) 0.0359(9) Uani 1.00 1 d . . .
C(22) C 0.5819(2) 0.0686(3) 0.5955(3) 0.0394(10) Uani 1.00 1 d . . .
C(23) C 0.6169(2) 0.0822(3) 0.5439(3) 0.0402(10) Uani 1.00 1 d . . .
C(24) C 0.62207(13) 0.1680(3) 0.5061(3) 0.0342(9) Uani 1.00 1 d . . .
C(25) C 0.56922(12) 0.5610(3) 0.8173(2) 0.0239(7) Uani 1.00 1 d . . .
C(26) C 0.56157(13) 0.6527(3) 0.7932(2) 0.0294(8) Uani 1.00 1 d . . .
C(27) C 0.5563(1) 0.7259(3) 0.8459(3) 0.0354(9) Uani 1.00 1 d . . .
C(28) C 0.5588(2) 0.7064(3) 0.9237(3) 0.0433(11) Uani 1.00 1 d . . .
C(29) C 0.5652(2) 0.6146(4) 0.9499(3) 0.0466(11) Uani 1.00 1 d . . .
C(30) C 0.5705(2) 0.5415(3) 0.8959(2) 0.0378(9) Uani 1.00 1 d . . .
C(31) C 0.58938(13) 0.3601(3) 0.7937(2) 0.0258(7) Uani 1.00 1 d . . .
C(32) C 0.5591(2) 0.2865(3) 0.7846(3) 0.0373(10) Uani 1.00 1 d . . .
C(33) C 0.5645(2) 0.2039(3) 0.8280(3) 0.0525(13) Uani 1.00 1 d . . .
C(34) C 0.6001(2) 0.1950(4) 0.8780(3) 0.054(1) Uani 1.00 1 d . . .
C(35) C 0.6313(2) 0.2658(4) 0.8848(3) 0.0482(12) Uani 1.00 1 d . . .
C(36) C 0.6257(1) 0.3489(3) 0.8425(3) 0.0333(9) Uani 1.00 1 d . . .
C(101) C 0.73751(11) 0.0584(2) 0.4704(2) 0.0198(6) Uani 1.00 1 d . . .
C(102) C 0.80792(11) 0.0230(3) 0.3991(2) 0.0230(7) Uani 1.00 1 d . . .
C(103) C 0.85447(12) 0.0547(3) 0.4157(2) 0.0239(7) Uani 1.00 1 d . . .
C(104) C 0.84609(12) 0.1399(3) 0.4693(2) 0.0289(8) Uani 1.00 1 d . . .
C(105) C 0.80827(11) 0.1058(2) 0.5212(2) 0.0230(7) Uani 1.00 1 d . . .
C(106) C 0.76993(12) 0.1782(3) 0.5358(2) 0.0240(7) Uani 1.00 1 d . . .
C(107) C 0.71282(11) 0.0226(3) 0.4014(2) 0.0228(7) Uani 1.00 1 d . . .
C(108) C 0.69769(12) 0.0848(3) 0.3452(2) 0.0282(8) Uani 1.00 1 d . . .
C(109) C 0.67242(13) 0.0521(3) 0.2830(2) 0.0342(9) Uani 1.00 1 d . . .
C(110) C 0.6625(1) -0.0430(4) 0.2771(3) 0.0391(10) Uani 1.00 1 d . . .
C(111) C 0.67740(13) -0.1064(3) 0.3328(2) 0.0340(9) Uani 1.00 1 d . . .
C(112) C 0.70306(11) -0.0745(3) 0.3953(2) 0.0240(7) Uani 1.00 1 d . . .
C(113) C 0.78395(13) 0.2812(3) 0.5296(2) 0.0305(8) Uani 1.00 1 d . . .
C(114) C 0.7754(2) 0.3357(3) 0.4648(3) 0.0377(10) Uani 1.00 1 d . . .
C(115) C 0.7890(2) 0.4298(3) 0.4624(3) 0.0497(12) Uani 1.00 1 d . . .
C(116) C 0.8123(2) 0.4694(3) 0.5224(4) 0.060(2) Uani 1.00 1 d . . .
C(117) C 0.8206(2) 0.4156(4) 0.5873(4) 0.063(2) Uani 1.00 1 d . . .
C(118) C 0.8067(2) 0.3212(3) 0.5910(3) 0.0471(12) Uani 1.00 1 d . . .
C(119) C 0.74291(13) 0.1604(3) 0.6094(2) 0.0258(7) Uani 1.00 1 d . . .
C(120) C 0.7484(1) 0.0803(3) 0.6544(2) 0.0329(9) Uani 1.00 1 d . . .
C(121) C 0.7179(2) 0.0588(3) 0.7127(2) 0.0393(10) Uani 1.00 1 d . . .
C(122) C 0.6821(1) 0.1173(4) 0.7260(2) 0.0361(9) Uani 1.00 1 d . . .
C(123) C 0.6777(2) 0.1994(4) 0.6827(3) 0.0391(10) Uani 1.00 1 d . . .
C(124) C 0.7076(2) 0.2200(3) 0.6254(2) 0.0332(8) Uani 1.00 1 d . . .
C(125) C 0.72434(13) -0.2676(3) 0.4146(2) 0.0283(8) Uani 1.00 1 d . . .
C(126) C 0.7511(2) -0.2762(3) 0.3500(3) 0.0377(9) Uani 1.00 1 d . . .
C(127) C 0.7487(2) -0.3563(3) 0.3035(3) 0.0418(10) Uani 1.00 1 d . . .
C(128) C 0.7193(2) -0.4282(3) 0.3216(3) 0.0496(13) Uani 1.00 1 d . . .
C(129) C 0.6939(2) -0.4217(4) 0.3881(4) 0.064(2) Uani 1.00 1 d . . .
C(130) C 0.6968(2) -0.3410(3) 0.4349(3) 0.051(1) Uani 1.00 1 d . . .
C(131) C 0.68072(13) -0.1647(3) 0.5405(2) 0.0302(8) Uani 1.00 1 d . . .
C(132) C 0.6916(2) -0.1587(4) 0.6188(3) 0.0438(11) Uani 1.00 1 d . . .
C(133) C 0.6581(2) -0.1631(4) 0.6738(3) 0.057(1) Uani 1.00 1 d . . .
C(134) C 0.6148(2) -0.1731(3) 0.6526(3) 0.052(1) Uani 1.00 1 d . . .
C(135) C 0.6033(2) -0.1795(3) 0.5751(3) 0.0474(12) Uani 1.00 1 d . . .
C(136) C 0.6363(2) -0.1741(3) 0.5188(3) 0.0379(9) Uani 1.00 1 d . . .
C(301) C 0.4268 -0.1680 0.4390 0.157 Uiso 1.00 1 d R . .
C(302) C 0.4759 -0.1605 0.4262 0.107 Uiso 1.00 1 d R . .
C(303) C 0.5328 -0.0568 0.4038 0.179 Uiso 1.00 1 d R . .
C(304) C 0.5370 0.0353 0.3911 0.178 Uiso 1.00 1 d R . .
C(401) C 0.5468 0.9909 0.1720 0.149 Uiso 0.50 1 d R . .
C(402) C 0.5575 0.8995 0.1356 0.121 Uiso 0.50 1 d R . .
C(403) C 0.5445 0.7496 0.1190 0.125 Uiso 0.50 1 d R . .
C(404) C 0.5726 0.7508 0.1847 0.100 Uiso 0.50 1 d R . .
H(1) H 0.6101 0.3587 0.6190 0.024 Uiso 1.00 1 c R . .
H(2) H 0.5785 0.6086 0.5808 0.032 Uiso 1.00 1 c R . .
H(3) H 0.6161 0.5739 0.5267 0.032 Uiso 1.00 1 c R . .
H(4) H 0.5256 0.5890 0.4853 0.036 Uiso 1.00 1 c R . .
H(5) H 0.5903 0.4907 0.3986 0.038 Uiso 1.00 1 c R . .
H(6) H 0.5394 0.4782 0.3908 0.038 Uiso 1.00 1 c R . .
H(7) H 0.5356 0.3827 0.4937 0.029 Uiso 1.00 1 c R . .
H(8) H 0.7009 0.4744 0.5592 0.035 Uiso 1.00 1 c R . .
H(9) H 0.7465 0.5753 0.6315 0.039 Uiso 1.00 1 c R . .
H(10) H 0.7225 0.6352 0.7516 0.040 Uiso 1.00 1 c R . .
H(11) H 0.6521 0.5921 0.7989 0.036 Uiso 1.00 1 c R . .
H(12) H 0.6791 0.3630 0.4026 0.039 Uiso 1.00 1 c R . .
H(13) H 0.6960 0.3352 0.2724 0.048 Uiso 1.00 1 c R . .
H(14) H 0.6417 0.2807 0.1863 0.058 Uiso 1.00 1 c R . .
H(15) H 0.5710 0.2466 0.2327 0.067 Uiso 1.00 1 c R . .
H(16) H 0.5534 0.2708 0.3634 0.053 Uiso 1.00 1 c R . .
H(17) H 0.5347 0.2740 0.5762 0.037 Uiso 1.00 1 c R . .
H(18) H 0.5282 0.1304 0.6411 0.043 Uiso 1.00 1 c R . .
H(19) H 0.5789 0.0091 0.6217 0.046 Uiso 1.00 1 c R . .
H(20) H 0.6379 0.0319 0.5343 0.049 Uiso 1.00 1 c R . .
H(21) H 0.6468 0.1776 0.4721 0.041 Uiso 1.00 1 c R . .
H(22) H 0.5595 0.6651 0.7384 0.034 Uiso 1.00 1 c R . .
H(23) H 0.5506 0.7896 0.8289 0.043 Uiso 1.00 1 c R . .
H(24) H 0.5556 0.7577 0.9600 0.049 Uiso 1.00 1 c R . .
H(25) H 0.5664 0.6010 1.0029 0.055 Uiso 1.00 1 c R . .
H(26) H 0.5745 0.4773 0.9133 0.045 Uiso 1.00 1 c R . .
H(27) H 0.5336 0.2930 0.7508 0.044 Uiso 1.00 1 c R . .
H(28) H 0.5440 0.1525 0.8216 0.063 Uiso 1.00 1 c R . .
H(29) H 0.6017 0.1376 0.9055 0.068 Uiso 1.00 1 c R . .
H(30) H 0.6549 0.2589 0.9203 0.058 Uiso 1.00 1 c R . .
H(31) H 0.6471 0.3984 0.8468 0.040 Uiso 1.00 1 c R . .
H(32) H 0.5564 0.7188 0.4325 0.054 Uiso 1.00 1 c R . .
H(132) H 0.9020 0.0479 0.3307 0.038 Uiso 1.00 1 c R . .
H(101) H 0.7224 0.0379 0.5165 0.024 Uiso 1.00 1 c R . .
H(102) H 0.7936 0.0665 0.3643 0.027 Uiso 1.00 1 c R . .
H(103) H 0.8073 -0.0384 0.3767 0.027 Uiso 1.00 1 c R . .
H(104) H 0.8703 0.0064 0.4429 0.028 Uiso 1.00 1 c R . .
H(105) H 0.8380 0.1946 0.4410 0.035 Uiso 1.00 1 c R . .
H(106) H 0.8721 0.1544 0.4995 0.035 Uiso 1.00 1 c R . .
H(107) H 0.8194 0.0825 0.5695 0.027 Uiso 1.00 1 c R . .
H(108) H 0.7046 0.1507 0.3486 0.034 Uiso 1.00 1 c R . .
H(109) H 0.6617 0.0959 0.2454 0.040 Uiso 1.00 1 c R . .
H(110) H 0.6451 -0.0648 0.2345 0.046 Uiso 1.00 1 c R . .
H(111) H 0.6710 -0.1731 0.3277 0.040 Uiso 1.00 1 c R . .
H(112) H 0.7598 0.3083 0.4213 0.045 Uiso 1.00 1 c R . .
H(113) H 0.7826 0.4687 0.4179 0.060 Uiso 1.00 1 c R . .
H(114) H 0.8223 0.5346 0.5200 0.073 Uiso 1.00 1 c R . .
H(115) H 0.8374 0.4449 0.6299 0.076 Uiso 1.00 1 c R . .
H(116) H 0.8141 0.2843 0.6369 0.058 Uiso 1.00 1 c R . .
H(117) H 0.7726 0.0385 0.6448 0.040 Uiso 1.00 1 c R . .
H(118) H 0.7224 0.0047 0.7442 0.046 Uiso 1.00 1 c R . .
H(119) H 0.6601 0.0999 0.7643 0.043 Uiso 1.00 1 c R . .
H(120) H 0.6535 0.2419 0.6926 0.047 Uiso 1.00 1 c R . .
H(121) H 0.7040 0.2766 0.5948 0.039 Uiso 1.00 1 c R . .
H(122) H 0.7717 -0.2268 0.3392 0.044 Uiso 1.00 1 c R . .
H(123) H 0.7667 -0.3625 0.2586 0.051 Uiso 1.00 1 c R . .
H(124) H 0.7161 -0.4822 0.2896 0.058 Uiso 1.00 1 c R . .
H(125) H 0.6745 -0.4724 0.4015 0.077 Uiso 1.00 1 c R . .
H(126) H 0.6786 -0.3373 0.4808 0.063 Uiso 1.00 1 c R . .
H(127) H 0.7223 -0.1509 0.6335 0.053 Uiso 1.00 1 c R . .
H(128) H 0.6656 -0.1607 0.7280 0.068 Uiso 1.00 1 c R . .
H(129) H 0.5918 -0.1732 0.6906 0.063 Uiso 1.00 1 c R . .
H(130) H 0.5734 -0.1902 0.5613 0.055 Uiso 1.00 1 c R . .
H(131) H 0.6287 -0.1777 0.4652 0.046 Uiso 1.00 1 c R . .

loop_
_atom_site_aniso_label
_atom_site_aniso_U_11
_atom_site_aniso_U_22
_atom_site_aniso_U_33
_atom_site_aniso_U_12
_atom_site_aniso_U_13
_atom_site_aniso_U_23
Pd(1) 0.01778(11) 0.01994(12) 0.02202(12) 0.00069(10) 0.00263(9) 0.00051(10)
Pd(2) 0.02398(13) 0.02030(12) 0.02045(12) 0.00154(10) 0.00120(10) 0.00197(10)
Cl(11) 0.0262(4) 0.0371(5) 0.0296(4) -0.0036(4) 0.0099(3) -0.0051(4)
Cl(12) 0.0193(4) 0.0401(5) 0.0294(4) 0.0019(4) -0.0016(3) 0.0019(4)
Cl(21) 0.0455(6) 0.0247(4) 0.0408(5) 0.0003(4) -0.0019(5) 0.0114(4)
Cl(22) 0.0289(4) 0.0332(5) 0.0300(4) 0.0043(4) -0.0058(4) 0.0037(4)
P(1) 0.0220(4) 0.0195(4) 0.0205(4) 0.0004(3) 0.0009(3) 0.0003(3)
P(2) 0.0250(4) 0.0215(4) 0.0252(5) -0.0031(3) 0.0043(3) -0.0007(4)
O(1) 0.0190(11) 0.0255(12) 0.0254(12) -0.0006(9) 0.0045(10) -0.0016(11)
O(2) 0.052(2) 0.039(2) 0.045(2) -0.004(2) 0.001(2) 0.022(2)
O(21) 0.0219(11) 0.0221(12) 0.0217(12) 0.0023(9) -0.0029(10) -0.0002(10)
O(22) 0.0231(12) 0.042(2) 0.030(1) -0.0008(11) 0.0072(11) 0.0054(13)
N(1) 0.0189(13) 0.0198(13) 0.0207(13) -0.0004(12) 0.0024(10) 0.0039(12)
N(2) 0.0195(12) 0.0184(13) 0.0191(12) -0.0012(11) -0.0007(11) 0.0015(11)
C(1) 0.019(2) 0.023(2) 0.021(2) 0.0013(13) 0.0034(13) 0.0028(13)
C(2) 0.029(2) 0.024(2) 0.030(2) -0.004(1) 0.000(2) 0.005(1)
C(3) 0.028(2) 0.029(2) 0.035(2) 0.002(2) -0.001(2) 0.012(2)
C(4) 0.030(2) 0.038(2) 0.025(2) 0.005(2) -0.003(2) 0.005(2)
C(5) 0.026(2) 0.025(2) 0.021(2) 0.000(1) 0.0025(13) -0.002(1)
C(6) 0.021(2) 0.028(2) 0.026(2) -0.0021(13) 0.004(1) -0.003(2)
C(7) 0.022(2) 0.024(2) 0.026(2) -0.001(1) 0.0002(13) 0.003(1)
C(8) 0.025(2) 0.032(2) 0.031(2) -0.002(2) 0.006(2) 0.004(2)
C(9) 0.023(2) 0.036(2) 0.043(2) -0.007(2) -0.004(2) 0.006(2)
C(10) 0.027(2) 0.029(2) 0.047(2) -0.006(2) -0.003(2) -0.002(2)
C(11) 0.031(2) 0.026(2) 0.036(2) -0.003(2) -0.003(2) -0.005(2)
C(12) 0.023(2) 0.023(2) 0.027(2) 0.0009(13) -0.000(1) 0.003(1)
C(13) 0.033(2) 0.027(2) 0.025(2) -0.002(2) 0.011(2) -0.001(2)
C(14) 0.034(2) 0.029(2) 0.036(2) -0.000(2) 0.008(2) 0.002(2)
C(15) 0.048(3) 0.034(2) 0.037(2) -0.001(2) 0.024(2) 0.001(2)
C(16) 0.072(4) 0.051(3) 0.027(2) 0.003(3) 0.018(2) -0.002(2)
C(17) 0.060(3) 0.080(4) 0.033(3) -0.005(3) -0.003(2) -0.016(3)
C(18) 0.041(2) 0.064(3) 0.028(2) -0.013(2) 0.003(2) -0.010(2)
C(19) 0.025(2) 0.023(2) 0.028(2) 0.0008(13) 0.001(2) -0.006(2)
C(20) 0.030(2) 0.027(2) 0.038(2) 0.001(2) 0.009(2) -0.003(2)
C(21) 0.040(2) 0.031(2) 0.037(2) -0.000(2) 0.016(2) 0.001(2)
C(22) 0.041(2) 0.029(2) 0.048(3) 0.003(2) 0.012(2) 0.008(2)
C(23) 0.036(2) 0.030(2) 0.055(3) 0.007(2) 0.013(2) 0.005(2)
C(24) 0.026(2) 0.032(2) 0.045(2) 0.002(2) 0.011(2) -0.002(2)
C(25) 0.021(2) 0.021(2) 0.029(2) -0.0017(13) -0.000(1) -0.004(1)
C(26) 0.030(2) 0.025(2) 0.033(2) -0.000(2) 0.003(2) -0.002(2)
C(27) 0.032(2) 0.026(2) 0.048(2) -0.004(2) 0.002(2) -0.007(2)
C(28) 0.037(2) 0.038(2) 0.055(3) 0.003(2) -0.002(2) -0.022(2)
C(29) 0.060(3) 0.048(3) 0.031(2) 0.014(2) 0.001(2) -0.012(2)
C(30) 0.051(3) 0.032(2) 0.030(2) 0.009(2) -0.001(2) -0.003(2)
C(31) 0.031(2) 0.021(2) 0.025(2) 0.005(1) 0.002(1) 0.0006(13)
C(32) 0.051(3) 0.025(2) 0.036(2) -0.003(2) -0.003(2) 0.001(2)
C(33) 0.074(4) 0.024(2) 0.060(3) -0.005(2) -0.000(3) 0.012(2)
C(34) 0.083(4) 0.034(3) 0.045(3) 0.014(3) 0.007(3) 0.015(2)
C(35) 0.060(3) 0.040(3) 0.044(3) 0.022(2) -0.010(2) 0.008(2)
C(36) 0.037(2) 0.032(2) 0.031(2) 0.004(2) -0.004(2) 0.007(2)
C(101) 0.019(2) 0.019(2) 0.021(2) -0.0006(12) -0.0004(13) 0.0016(12)
C(102) 0.020(2) 0.029(2) 0.020(2) -0.000(1) 0.0026(13) -0.001(1)
C(103) 0.022(2) 0.027(2) 0.022(2) -0.001(1) 0.0036(13) -0.000(1)
C(104) 0.023(2) 0.029(2) 0.034(2) -0.003(1) 0.003(2) -0.003(2)
C(105) 0.024(2) 0.020(2) 0.025(2) 0.0013(13) -0.0019(13) -0.003(2)
C(106) 0.031(2) 0.020(2) 0.021(2) 0.003(1) -0.006(1) -0.0036(13)
C(107) 0.018(1) 0.031(2) 0.020(2) 0.003(1) 0.0014(13) 0.0005(13)
C(108) 0.026(2) 0.029(2) 0.029(2) 0.003(1) -0.004(2) 0.001(2)
C(109) 0.028(2) 0.044(2) 0.031(2) 0.007(2) -0.006(2) -0.000(2)
C(110) 0.030(2) 0.051(3) 0.036(2) 0.005(2) -0.012(2) -0.010(2)
C(111) 0.029(2) 0.036(2) 0.037(2) -0.009(2) -0.005(2) -0.007(2)
C(112) 0.020(2) 0.031(2) 0.021(2) -0.004(1) 0.0002(13) -0.001(1)
C(113) 0.031(2) 0.021(2) 0.039(2) 0.005(1) 0.002(2) -0.002(2)
C(114) 0.040(2) 0.030(2) 0.044(3) 0.003(2) 0.001(2) 0.005(2)
C(115) 0.050(3) 0.030(2) 0.069(3) 0.000(2) 0.007(3) 0.012(2)
C(116) 0.063(3) 0.022(2) 0.095(4) -0.003(2) 0.028(3) -0.007(3)
C(117) 0.077(4) 0.037(3) 0.075(4) -0.019(3) -0.005(3) -0.018(3)
C(118) 0.056(3) 0.033(2) 0.052(3) -0.014(2) -0.005(2) -0.014(2)
C(119) 0.030(2) 0.024(2) 0.024(2) 0.001(1) -0.003(1) -0.006(1)
C(120) 0.047(2) 0.032(2) 0.020(2) 0.014(2) 0.000(2) 0.001(2)
C(121) 0.059(3) 0.039(2) 0.020(2) 0.006(2) 0.003(2) 0.003(2)
C(122) 0.038(2) 0.051(3) 0.019(2) 0.005(2) 0.004(2) 0.001(2)
C(123) 0.037(2) 0.052(3) 0.029(2) 0.015(2) 0.002(2) 0.001(2)
C(124) 0.036(2) 0.033(2) 0.031(2) 0.002(2) -0.000(2) -0.000(2)
C(125) 0.028(2) 0.027(2) 0.029(2) -0.005(2) 0.002(1) -0.001(2)
C(126) 0.042(2) 0.031(2) 0.039(2) -0.008(2) 0.012(2) -0.002(2)
C(127) 0.050(3) 0.042(2) 0.034(2) 0.001(2) 0.010(2) -0.008(2)
C(128) 0.041(3) 0.037(2) 0.071(3) 0.001(2) 0.001(2) -0.025(2)
C(129) 0.053(3) 0.034(3) 0.104(5) -0.016(2) 0.033(3) -0.029(3)
C(130) 0.055(3) 0.032(2) 0.067(3) -0.010(2) 0.037(3) -0.010(2)
C(131) 0.033(2) 0.021(2) 0.037(2) -0.003(2) 0.012(2) -0.001(2)
C(132) 0.054(3) 0.044(3) 0.034(2) 0.002(2) 0.014(2) -0.001(2)
C(133) 0.077(4) 0.055(3) 0.039(3) 0.006(3) 0.027(3) 0.004(2)
C(134) 0.061(3) 0.032(2) 0.062(3) 0.004(2) 0.042(3) 0.002(2)
C(135) 0.037(2) 0.032(2) 0.073(4) -0.003(2) 0.021(2) 0.001(2)
C(136) 0.036(2) 0.035(2) 0.042(2) -0.002(2) 0.010(2) -0.001(2)

loop_
_geom_bond_atom_site_label_1
_geom_bond_atom_site_label_2
_geom_bond_distance
_geom_bond_publ_flag
_geom_bond_site_symmetry_1
_geom_bond_site_symmetry_2
Pd1 Cl11 2.2879(9) ? . .
Pd1 Cl12 2.3621(9) ? . .
Pd1 P1 2.2410(9) ? . .
Pd1 N1 2.107(3) ? . .
Pd2 Cl21 2.290(1) ? . .
Pd2 Cl22 2.3490(9) ? . .
Pd2 P2 2.251(1) ? . .
Pd2 N2 2.110(3) ? . .
P1 C12 1.832(4) ? . .
P1 C25 1.808(4) ? . .
P1 C31 1.815(4) ? . .
P2 C112 1.830(4) ? . .
P2 C125 1.807(4) ? . .
P2 C131 1.820(4) ? . .
O1 C1 1.409(4) ? . .
O1 C6 1.455(4) ? . .
O2 C3 1.411(5) ? . .
O21 C101 1.403(4) ? . .
O21 C106 1.468(4) ? . .
O22 C103 1.413(4) ? . .
O301 C302 1.3333 ? . .
O301 C303 1.5003 ? . .
O302 C302 1.2125 ? . .
O401 C404 1.2542 ? . .
O402 C402 1.2684 ? . .
O402 C404 1.2718 ? . .
N1 C1 1.516(4) ? . .
N1 C2 1.508(5) ? . .
N1 C5 1.534(5) ? . .
N2 C101 1.523(4) ? . .
N2 C102 1.503(4) ? . .
N2 C105 1.551(4) ? . .
C1 C7 1.502(5) ? . .
C2 C3 1.526(6) ? . .
C3 C4 1.521(6) ? . .
C4 C5 1.538(5) ? . .
C5 C6 1.557(5) ? . .
C6 C13 1.526(5) ? . .
C6 C19 1.535(5) ? . .
C7 C8 1.397(5) ? . .
C7 C12 1.401(5) ? . .
C8 C9 1.371(6) ? . .
C9 C10 1.401(6) ? . .
C10 C11 1.402(6) ? . .
C11 C12 1.393(5) ? . .
C13 C14 1.378(6) ? . .
C13 C18 1.378(6) ? . .
C14 C15 1.402(6) ? . .
C15 C16 1.382(7) ? . .
C16 C17 1.362(8) ? . .
C17 C18 1.394(7) ? . .
C19 C20 1.388(6) ? . .
C19 C24 1.397(5) ? . .
C20 C21 1.395(6) ? . .
C21 C22 1.358(6) ? . .
C22 C23 1.396(7) ? . .
C23 C24 1.383(6) ? . .
C25 C26 1.378(5) ? . .
C25 C30 1.389(6) ? . .
C26 C27 1.387(6) ? . .
C27 C28 1.378(7) ? . .
C28 C29 1.385(7) ? . .
C29 C30 1.401(7) ? . .
C31 C32 1.392(6) ? . .
C31 C36 1.392(6) ? . .
C32 C33 1.395(6) ? . .
C33 C34 1.385(8) ? . .
C34 C35 1.376(8) ? . .
C35 C36 1.393(7) ? . .
C101 C107 1.495(5) ? . .
C102 C103 1.502(5) ? . .
C103 C104 1.538(5) ? . .
C104 C105 1.530(5) ? . .
C105 C106 1.563(5) ? . .
C106 C113 1.516(5) ? . .
C106 C119 1.534(5) ? . .
C107 C108 1.388(5) ? . .
C107 C112 1.405(5) ? . .
C108 C109 1.398(6) ? . .
C109 C110 1.377(7) ? . .
C110 C111 1.390(6) ? . .
C111 C112 1.404(5) ? . .
C113 C114 1.385(6) ? . .
C113 C118 1.384(7) ? . .
C114 C115 1.389(6) ? . .
C115 C116 1.373(8) ? . .
C116 C117 1.380(9) ? . .
C117 C118 1.398(7) ? . .
C119 C120 1.383(5) ? . .
C119 C124 1.384(6) ? . .
C120 C121 1.398(6) ? . .
C121 C122 1.377(7) ? . .
C122 C123 1.385(7) ? . .
C123 C124 1.373(6) ? . .
C125 C126 1.385(6) ? . .
C125 C130 1.372(6) ? . .
C126 C127 1.389(6) ? . .
C127 C128 1.382(7) ? . .
C128 C129 1.386(9) ? . .
C129 C130 1.399(8) ? . .
C131 C132 1.398(6) ? . .
C131 C136 1.397(6) ? . .
C132 C133 1.390(8) ? . .
C133 C134 1.363(9) ? . .
C134 C135 1.390(8) ? . .
C135 C136 1.396(7) ? . .
C301 C302 1.5039 ? . .
C303 C304 1.3245 ? . .
C401 C402 1.4703 ? . .
C403 C404 1.4182 ? . .
O2 H32 0.9445 ? . .
O22 H132 0.9476 ? . .
C1 H1 0.9550 ? . .
C2 H2 0.9567 ? . .
C2 H3 0.9444 ? . .
C3 H4 0.9623 ? . .
C4 H5 0.9596 ? . .
C4 H6 0.9531 ? . .
C5 H7 0.9650 ? . .
C8 H8 0.9734 ? . .
C9 H9 0.9469 ? . .
C10 H10 0.9665 ? . .
C11 H11 0.9520 ? . .
C14 H12 0.9624 ? . .
C15 H13 0.9462 ? . .
C16 H14 0.9662 ? . .
C17 H15 0.9627 ? . .
C18 H16 0.9791 ? . .
C20 H17 0.9555 ? . .
C21 H18 0.9448 ? . .
C22 H19 0.9583 ? . .
C23 H20 0.9651 ? . .
C24 H21 0.9601 ? . .
C26 H22 0.9675 ? . .
C27 H23 0.9608 ? . .
C28 H24 0.9640 ? . .
C29 H25 0.9379 ? . .
C30 H26 0.9632 ? . .
C32 H27 0.9702 ? . .
C33 H28 0.9598 ? . .
C34 H29 0.9406 ? . .
C35 H30 0.9453 ? . .
C36 H31 0.9548 ? . .
C101 H101 0.9636 ? . .
C102 H102 0.9625 ? . .
C102 H103 0.9491 ? . .
C103 H104 0.9556 ? . .
C104 H105 0.9453 ? . .
C104 H106 0.9661 ? . .
C105 H107 0.9594 ? . .
C108 H108 0.9534 ? . .
C109 H109 0.9537 ? . .
C110 H110 0.9556 ? . .
C111 H111 0.9644 ? . .
C114 H112 0.9697 ? . .
C115 H113 0.9660 ? . .
C116 H114 0.9685 ? . .
C117 H115 0.9847 ? . .
C118 H116 0.9755 ? . .
C120 H117 0.9542 ? . .
C121 H118 0.9469 ? . .
C122 H119 0.9710 ? . .
C123 H120 0.9606 ? . .
C124 H121 0.9637 ? . .
C126 H122 0.9515 ? . .
C127 H123 0.9531 ? . .
C128 H124 0.9475 ? . .
C129 H125 0.9524 ? . .
C130 H126 0.9680 ? . .
C132 H127 0.9678 ? . .
C133 H128 0.9678 ? . .
C134 H129 0.9569 ? . .
C135 H130 0.9440 ? . .
C136 H131 0.9579 ? . .
